data_2106225
loop_
_publ_author_name
'Abrahams, S.C.'
'Bernstein, J.L.'

_publ_section_title
;
 Remeasurement of optically active NaClO3 and NaBrO3
;
_journal_name_full 'Acta Crystallographica B (24,1968-38,1982)'
_journal_page_first 3601
_journal_page_last 3604
_journal_volume 33
_journal_year 1977
_chemical_formula_sum 'Br Na O3'
_chemical_name_systematic 'Na Br O3'
_space_group_IT_number 198
_symmetry_space_group_name_Hall 'P 2ac 2ab 3'
_symmetry_space_group_name_H-M 'P 21 3'
_cell_angle_alpha 90
_cell_angle_beta 90
_cell_angle_gamma 90
_cell_formula_units_Z 4
_cell_length_a 6.70717
_cell_length_b 6.70717
_cell_length_c 6.70717
_cell_volume 301.730
_citation_journal_id_ASTM ACBCAR
_cod_data_source_file Abrahams_ACBCAR_1977_762.cif
_cod_data_source_block Br1Na1O3
_cod_original_cell_volume 301.7296
_cod_original_formula_sum 'Br1 Na1 O3'
_cod_database_code 2106225

loop_
_symmetry_equiv_pos_as_xyz
x,y,z
-x+1/2,-y,z+1/2
x+1/2,-y+1/2,-z
-x,y+1/2,-z+1/2
z,x,y
-z+1/2,-x,y+1/2
z+1/2,-x+1/2,-y
-z,x+1/2,-y+1/2
y,z,x
y+1/2,-z+1/2,-x
-y,z+1/2,-x+1/2
-y+1/2,-z,x+1/2

loop_
_atom_site_label
_atom_site_type_symbol
_atom_site_fract_x
_atom_site_fract_y
_atom_site_fract_z
_atom_site_occupancy
_atom_site_U_iso_or_equiv
O1 O-2 0.2882 0.5964 0.5085 1 0.0
Na1 Na+1 0.0775 0.0775 0.0775 1 0.0
Br1 Br+5 0.4067 0.4067 0.4067 1 0.0
